data_4027646
loop_
_publ_author_name
'Stephen Hanessian'
'Ramkrishna Reddy Vakiti'
'St\'ephane Dorich'
'Shyamapada Banerjee'
'Beno\^it Desch\^enes-Simard'

_publ_section_title
;
 Total Synthesis of Pactamycin and Pactamycate: A Detailed Account
;
_journal_name_full 'Journal of Organic Chemistry'
_journal_page_first 9458
_journal_page_last 9472
_journal_paper_doi 10.1021/jo301638z
_journal_volume 77
_journal_year 2012
_chemical_absolute_configuration rmad
_chemical_compound_source 'Synthesized by the authors. See text'
_chemical_formula_moiety 'C41 H48 N6 O6'
_chemical_formula_sum 'C41 H48 N6 O6'
_chemical_formula_weight 720.85
_chemical_name_systematic
; 
 ? 
;
_space_group_IT_number 1
_symmetry_cell_setting triclinic
_symmetry_space_group_name_Hall 'P 1'
_symmetry_space_group_name_H-M 'P 1'
_atom_sites_solution_hydrogens geom
_atom_sites_solution_primary direct
_atom_sites_solution_secondary difmap
_audit_creation_method SHELXL-97
_cell_angle_alpha 113.238(2)
_cell_angle_beta 90.230(2)
_cell_angle_gamma 101.336(2)
_cell_formula_units_Z 1
_cell_length_a 6.2487(2)
_cell_length_b 12.2923(4)
_cell_length_c 13.6193(5)
_cell_measurement_reflns_used 17409
_cell_measurement_temperature 150
_cell_measurement_theta_max 68.97
_cell_measurement_theta_min 4.01
_cell_volume 938.62(6)
_computing_cell_refinement 'SAINT V7.60A(Bruker AXS, 2008)'
_computing_data_collection 'APEX2  (Bruker AXS, 2008)'
_computing_data_reduction 'SAINT V7.60A(Bruker AXS, 2008)'
_computing_molecular_graphics 'SHELXTL v6.12 (Bruker AXS, 2001)'
_computing_publication_material 'UdMX (Maris, 2004)'
_computing_structure_refinement 'SHELXL97 (Sheldrick, 2008)'
_computing_structure_solution 'SHELXS97 (Sheldrick, 2008)'
_diffrn_ambient_temperature 150
_diffrn_detector_area_resol_mean 8.3
_diffrn_measured_fraction_theta_full 0.981
_diffrn_measured_fraction_theta_max 0.981
_diffrn_measurement_device_type 'Bruker Microstar'
_diffrn_measurement_method \w
_diffrn_radiation_monochromator 'Helios optics'
_diffrn_radiation_source 'Rotating Anode'
_diffrn_radiation_type CuK\a
_diffrn_radiation_wavelength 1.54178
_diffrn_reflns_av_R_equivalents 0.036
_diffrn_reflns_av_sigmaI/netI 0.0251
_diffrn_reflns_limit_h_max 7
_diffrn_reflns_limit_h_min -7
_diffrn_reflns_limit_k_max 14
_diffrn_reflns_limit_k_min -14
_diffrn_reflns_limit_l_max 16
_diffrn_reflns_limit_l_min -11
_diffrn_reflns_number 19035
_diffrn_reflns_theta_full 69.53
_diffrn_reflns_theta_max 69.53
_diffrn_reflns_theta_min 4.01
_exptl_absorpt_coefficient_mu 0.701
_exptl_absorpt_correction_T_max 0.9792
_exptl_absorpt_correction_T_min 0.5044
_exptl_absorpt_correction_type multi-scan
_exptl_absorpt_process_details 'Sadabs (Sheldrick, 1996)'
_exptl_crystal_colour Colorless
_exptl_crystal_density_diffrn 1.275
_exptl_crystal_description plate
_exptl_crystal_F_000 384
_exptl_crystal_size_max 0.21
_exptl_crystal_size_mid 0.10
_exptl_crystal_size_min 0.03
_refine_diff_density_max 0.262
_refine_diff_density_min -0.175
_refine_diff_density_rms 0.040
_refine_ls_abs_structure_details 'Flack H D (1983), 1819 Friedel Pairs'
_refine_ls_abs_structure_Flack -0.04(15)
_refine_ls_extinction_method none
_refine_ls_goodness_of_fit_ref 1.037
_refine_ls_matrix_type full
_refine_ls_number_parameters 551
_refine_ls_number_reflns 5353
_refine_ls_number_restraints 85
_refine_ls_restrained_S_all 1.042
_refine_ls_R_factor_all 0.0408
_refine_ls_R_factor_gt 0.0397
_refine_ls_shift/su_max 0.000
_refine_ls_shift/su_mean 0.000
_refine_ls_structure_factor_coef Fsqd
_refine_ls_weighting_details 'calc w=1/[\s^2^(Fo^2^)+(0.0916P)^2^+0.0046P] where P=(Fo^2^+2Fc^2^)/3'
_refine_ls_weighting_scheme calc
_refine_ls_wR_factor_gt 0.1086
_refine_ls_wR_factor_ref 0.1097
_reflns_number_gt 5153
_reflns_number_total 5353
_reflns_threshold_expression I>2\s(I)
_cod_data_source_file jo301638z_si_013.cif
_cod_data_source_block bent95
_cod_original_cell_volume 938.62(5)
_cod_database_code 4027646

loop_
_symmetry_equiv_pos_as_xyz
'x, y, z'

loop_
_atom_site_label
_atom_site_type_symbol
_atom_site_fract_x
_atom_site_fract_y
_atom_site_fract_z
_atom_site_U_iso_or_equiv
_atom_site_adp_type
_atom_site_occupancy
_atom_site_symmetry_multiplicity
_atom_site_calc_flag
_atom_site_refinement_flags
_atom_site_disorder_assembly
_atom_site_disorder_group
O1 O 0.5568(4) 0.42044(15) 0.07876(18) 0.0405(3) Uani 1 1 d . . .
O2 O 0.4376(4) 0.40083(15) 0.25971(17) 0.0345(3) Uani 1 1 d . A .
H2 H 0.4506 0.4058 0.2002 0.052 Uiso 1 1 calc R . .
O3 O 0.7534(4) 0.18223(14) 0.26744(17) 0.0346(3) Uani 1 1 d . . .
N1 N 0.5366(4) 0.21850(17) 0.03165(19) 0.0341(3) Uani 1 1 d . . .
H1 H 0.4452 0.1500 -0.0075 0.039(6) Uiso 1 1 calc R . .
N3A N 0.9943(11) 0.3500(3) 0.0685(4) 0.0427(4) Uani 0.84 1 d PD A 1
N4A N 1.0334(11) 0.4589(3) 0.0890(5) 0.0474(4) Uani 0.84 1 d PD A 1
N5A N 1.0807(13) 0.5551(3) 0.0957(6) 0.0665(12) Uani 0.84 1 d PD A 1
N3B N 0.995(5) 0.3495(8) 0.0686(16) 0.0427(4) Uani 0.16 1 d PD A 2
N4B N 1.039(4) 0.4585(10) 0.090(2) 0.0474(4) Uani 0.16 1 d PD A 2
N5B N 1.053(6) 0.5585(12) 0.112(4) 0.0665(12) Uani 0.16 1 d PD A 2
N2 N 0.4315(4) 0.2889(2) -0.0912(2) 0.0457(4) Uani 1 1 d . . .
C1 C 0.6890(4) 0.20951(18) 0.1089(2) 0.0309(4) Uani 1 1 d D A .
C2 C 0.8949(4) 0.31433(19) 0.1528(2) 0.0336(4) Uani 1 1 d D . .
H2A H 1.0066 0.2825 0.1803 0.040 Uiso 1 1 calc R A 1
C3 C 0.8365(4) 0.41689(18) 0.2506(2) 0.0318(4) Uani 1 1 d D A .
H3 H 0.8007 0.4778 0.2252 0.038 Uiso 1 1 calc R B 1
C4 C 0.6186(4) 0.35859(18) 0.2854(2) 0.0300(4) Uani 1 1 d D . .
C5 C 0.5915(4) 0.21912(18) 0.2186(2) 0.0300(4) Uani 1 1 d . A .
C6 C 0.7519(4) 0.0851(2) 0.0487(2) 0.0363(4) Uani 1 1 d D . .
H6 H 0.8171 0.0607 0.1020 0.044 Uiso 1 1 calc R A 1
C7 C 0.9077(5) 0.0808(2) -0.0373(2) 0.0448(5) Uani 1 1 d D A .
H7A H 0.9197 -0.0032 -0.0784 0.067 Uiso 1 1 calc R . .
H7B H 1.0525 0.1303 -0.0035 0.067 Uiso 1 1 calc R . .
H7C H 0.8514 0.1124 -0.0855 0.067 Uiso 1 1 calc R . .
C8 C 0.6339(4) 0.3984(2) 0.4059(2) 0.0338(4) Uani 1 1 d D A .
H8A H 0.7538 0.3689 0.4285 0.041 Uiso 1 1 calc R C 1
H8B H 0.6680 0.4881 0.4414 0.041 Uiso 1 1 calc RD C 1
C9 C 0.3603(4) 0.1463(2) 0.2062(2) 0.0357(4) Uani 1 1 d . . .
H9A H 0.3621 0.0598 0.1788 0.054 Uiso 1 1 calc R A .
H9B H 0.2693 0.1607 0.1557 0.054 Uiso 1 1 calc R . .
H9C H 0.2998 0.1712 0.2760 0.054 Uiso 1 1 calc R . .
C10 C 0.5127(4) 0.3149(2) 0.0104(2) 0.0361(4) Uani 1 1 d . . .
C11 C 0.3858(5) 0.1684(3) -0.1762(2) 0.0555(6) Uani 1 1 d . . .
H11A H 0.5152 0.1331 -0.1819 0.083 Uiso 1 1 calc R . .
H11B H 0.3494 0.1731 -0.2443 0.083 Uiso 1 1 calc R . .
H11C H 0.2619 0.1174 -0.1600 0.083 Uiso 1 1 calc R . .
C12 C 0.3637(6) 0.3834(3) -0.1143(3) 0.0609(7) Uani 1 1 d . . .
H12A H 0.4140 0.4616 -0.0535 0.091 Uiso 1 1 calc R . .
H12B H 0.2035 0.3655 -0.1261 0.091 Uiso 1 1 calc R . .
H12C H 0.4278 0.3868 -0.1788 0.091 Uiso 1 1 calc R . .
O6A O 1.5793(6) 0.9528(2) 0.6380(3) 0.0761(8) Uani 0.84 1 d PDU A 1
N6A N 1.0201(6) 0.4782(3) 0.3314(3) 0.0347(5) Uani 0.84 1 d PD A 1
H6A H 1.1057 0.4348 0.3429 0.061(10) Uiso 0.84 1 calc PR A 1
C13A C 1.0672(6) 0.6017(3) 0.3913(3) 0.0339(5) Uani 0.84 1 d PD A 1
C14A C 0.9283(7) 0.6767(3) 0.3859(4) 0.0428(5) Uani 0.84 1 d PD A 1
H14A H 0.7939 0.6420 0.3416 0.051 Uiso 0.84 1 calc PR A 1
C15A C 0.9869(7) 0.8015(3) 0.4451(4) 0.0495(7) Uani 0.84 1 d PD A 1
H15A H 0.8937 0.8514 0.4389 0.059 Uiso 0.84 1 calc PR A 1
C16A C 1.1764(6) 0.8539(3) 0.5122(3) 0.0476(7) Uani 0.84 1 d PD A 1
H16A H 1.2148 0.9392 0.5517 0.057 Uiso 0.84 1 calc PR A 1
C17A C 1.3127(5) 0.7802(2) 0.5217(3) 0.0427(7) Uani 0.84 1 d PD A 1
C18A C 1.2578(5) 0.6561(2) 0.4616(3) 0.0381(6) Uani 0.84 1 d PD A 1
H18A H 1.3518 0.6068 0.4683 0.046 Uiso 0.84 1 calc PR A 1
C19A C 1.5158(6) 0.8412(3) 0.5981(3) 0.0543(7) Uani 0.84 1 d PDU A 1
C20A C 1.6297(7) 0.7600(4) 0.6270(3) 0.0644(9) Uani 0.84 1 d PD A 1
H20A H 1.7513 0.8093 0.6818 0.097 Uiso 0.84 1 calc PR A 1
H20B H 1.6865 0.7065 0.5630 0.097 Uiso 0.84 1 calc PR A 1
H20C H 1.5256 0.7110 0.6550 0.097 Uiso 0.84 1 calc PR A 1
O6B O 1.638(3) 0.9079(9) 0.6458(13) 0.0761(8) Uani 0.16 1 d PD A 2
N6B N 1.016(3) 0.4681(14) 0.3317(15) 0.0347(5) Uani 0.16 1 d PD A 2
H6B H 1.0902 0.4193 0.3426 0.042 Uiso 0.16 1 calc PR A 2
C13B C 1.078(2) 0.5912(13) 0.3939(12) 0.0339(5) Uani 0.16 1 d PGD A 2
C14B C 0.954(3) 0.6732(18) 0.393(2) 0.0428(5) Uani 0.16 1 d PGD A 2
H14B H 0.8190 0.6453 0.3497 0.051 Uiso 0.16 1 calc PR A 2
C15B C 1.028(3) 0.7962(16) 0.456(2) 0.0495(7) Uani 0.16 1 d PGD A 2
H15B H 0.9431 0.8523 0.4557 0.059 Uiso 0.16 1 calc PR A 2
C16B C 1.225(3) 0.8371(11) 0.5198(15) 0.0476(7) Uani 0.16 1 d PGD A 2
H16B H 1.2758 0.9211 0.5628 0.057 Uiso 0.16 1 calc PR A 2
C17B C 1.349(2) 0.7550(10) 0.5204(13) 0.0427(7) Uani 0.16 1 d PGD A 2
C18B C 1.276(2) 0.6320(10) 0.4575(13) 0.0381(6) Uani 0.16 1 d PGD A 2
H18B H 1.3603 0.5760 0.4580 0.046 Uiso 0.16 1 calc PR A 2
C19B C 1.549(3) 0.7984(10) 0.5984(15) 0.0543(7) Uani 0.16 1 d PD A 2
C20B C 1.634(3) 0.7003(13) 0.6132(18) 0.0644(9) Uani 0.16 1 d PD A 2
H20D H 1.7807 0.6993 0.5878 0.097 Uiso 0.16 1 calc PR A 2
H20E H 1.5356 0.6220 0.5720 0.097 Uiso 0.16 1 calc PR A 2
H20F H 1.6426 0.7152 0.6894 0.097 Uiso 0.16 1 calc PR A 2
O5A O 0.4313(9) 0.3513(10) 0.4381(4) 0.0364(5) Uani 0.84 1 d PD A 1
C21A C 0.4412(7) 0.3940(3) 0.5515(3) 0.0466(8) Uani 0.84 1 d PD A 1
H21A H 0.4549 0.4829 0.5834 0.056 Uiso 0.84 1 calc PR A 1
H21B H 0.5720 0.3761 0.5783 0.056 Uiso 0.84 1 calc PR A 1
C22A C 0.2381(8) 0.3341(3) 0.5853(4) 0.0395(6) Uani 0.84 1 d PD A 1
C23A C 0.1034(8) 0.4023(3) 0.6508(6) 0.0466(9) Uani 0.84 1 d PD A 1
H23A H 0.1362 0.4878 0.6731 0.056 Uiso 0.84 1 calc PR A 1
C24A C -0.0789(7) 0.3471(4) 0.6841(4) 0.0517(11) Uani 0.84 1 d PD A 1
H24A H -0.1699 0.3950 0.7296 0.062 Uiso 0.84 1 calc PR A 1
C25A C -0.1296(11) 0.2237(4) 0.6521(8) 0.0514(9) Uani 0.84 1 d PD A 1
H25A H -0.2546 0.1862 0.6757 0.062 Uiso 0.84 1 calc PR A 1
C26A C 0.0026(12) 0.1543(4) 0.5855(8) 0.0513(9) Uani 0.84 1 d PD A 1
H26A H -0.0347 0.0685 0.5606 0.062 Uiso 0.84 1 calc PR A 1
C27A C 0.1897(10) 0.2098(3) 0.5549(5) 0.0479(8) Uani 0.84 1 d PD A 1
H27A H 0.2853 0.1623 0.5128 0.058 Uiso 0.84 1 calc PR A 1
O5B O 0.430(4) 0.356(6) 0.4391(19) 0.0364(5) Uani 0.16 1 d PD A 2
C21B C 0.457(3) 0.3688(19) 0.5470(16) 0.0466(8) Uani 0.16 1 d PD A 2
H21C H 0.5015 0.4559 0.5951 0.056 Uiso 0.16 1 calc PRD A 2
H21D H 0.5741 0.3283 0.5549 0.056 Uiso 0.16 1 calc PR A 2
C22B C 0.246(4) 0.3136(15) 0.578(2) 0.0395(6) Uani 0.16 1 d PD A 2
C23B C 0.124(5) 0.3849(17) 0.650(3) 0.0466(9) Uani 0.16 1 d PD A 2
H23B H 0.1595 0.4703 0.6718 0.056 Uiso 0.16 1 calc PR A 2
C24B C -0.049(4) 0.333(2) 0.692(3) 0.0517(11) Uani 0.16 1 d PD A 2
H24B H -0.1187 0.3829 0.7486 0.062 Uiso 0.16 1 calc PR A 2
C25B C -0.120(6) 0.209(2) 0.651(4) 0.0514(9) Uani 0.16 1 d PD A 2
H25B H -0.2553 0.1736 0.6681 0.062 Uiso 0.16 1 calc PR A 2
C26B C 0.010(6) 0.1374(18) 0.584(4) 0.0513(9) Uani 0.16 1 d PD A 2
H26B H -0.0149 0.0536 0.5702 0.062 Uiso 0.16 1 calc PR A 2
C27B C 0.176(6) 0.1888(15) 0.539(3) 0.0479(8) Uani 0.16 1 d PD A 2
H27B H 0.2418 0.1384 0.4800 0.058 Uiso 0.16 1 calc PR A 2
C28 C 0.6953(5) 0.1341(2) 0.3462(2) 0.0430(5) Uani 1 1 d . . .
H28A H 0.5569 0.1558 0.3745 0.052 Uiso 1 1 calc R . .
H28B H 0.8111 0.1710 0.4067 0.052 Uiso 1 1 calc R . .
C29 C 0.6671(5) -0.0020(2) 0.2999(2) 0.0385(4) Uani 1 1 d . . .
C30 C 0.4753(5) -0.0769(2) 0.3051(2) 0.0470(5) Uani 1 1 d . . .
H30 H 0.3585 -0.0420 0.3394 0.056 Uiso 1 1 calc R . .
C31 C 0.4499(5) -0.2009(2) 0.2617(3) 0.0540(6) Uani 1 1 d . . .
H31 H 0.3173 -0.2506 0.2672 0.065 Uiso 1 1 calc R . .
C32 C 0.6165(6) -0.2535(2) 0.2100(3) 0.0540(6) Uani 1 1 d . . .
H32 H 0.5974 -0.3392 0.1778 0.065 Uiso 1 1 calc R . .
C33 C 0.8122(5) -0.1795(2) 0.2058(3) 0.0531(6) Uani 1 1 d . . .
H33 H 0.9291 -0.2148 0.1720 0.064 Uiso 1 1 calc R . .
C34 C 0.8375(5) -0.0555(2) 0.2503(2) 0.0449(5) Uani 1 1 d . . .
H34 H 0.9722 -0.0057 0.2474 0.054 Uiso 1 1 calc R . .
O4A O 0.5456(10) 0.0015(3) -0.0004(8) 0.0407(5) Uani 0.84 1 d PD A 1
C35A C 0.5375(9) -0.1192(4) -0.0122(6) 0.0486(12) Uani 0.84 1 d PD A 1
H35A H 0.5465 -0.1228 0.0590 0.058 Uiso 0.84 1 calc PR A 1
H35B H 0.6613 -0.1496 -0.0511 0.058 Uiso 0.84 1 calc PR A 1
C36A C 0.3227(8) -0.1944(5) -0.0747(5) 0.0463(6) Uani 0.84 1 d PD A 1
C37A C 0.1772(7) -0.2636(4) -0.0348(4) 0.0576(9) Uani 0.84 1 d PD A 1
H37A H 0.2150 -0.2658 0.0320 0.069 Uiso 0.84 1 calc PR A 1
C38A C -0.0219(7) -0.3292(4) -0.0908(4) 0.0629(10) Uani 0.84 1 d PD A 1
H38A H -0.1216 -0.3751 -0.0618 0.075 Uiso 0.84 1 calc PR A 1
C39A C -0.0771(7) -0.3288(4) -0.1877(3) 0.0635(10) Uani 0.84 1 d PD A 1
H39A H -0.2149 -0.3738 -0.2261 0.076 Uiso 0.84 1 calc PR A 1
C40A C 0.0681(8) -0.2628(4) -0.2289(3) 0.0712(10) Uani 0.84 1 d PD A 1
H40A H 0.0317 -0.2633 -0.2969 0.085 Uiso 0.84 1 calc PR A 1
C41A C 0.2671(8) -0.1954(4) -0.1725(3) 0.0626(10) Uani 0.84 1 d PD A 1
H41A H 0.3660 -0.1493 -0.2017 0.075 Uiso 0.84 1 calc PR A 1
O4B O 0.549(5) -0.0003(16) 0.002(4) 0.0407(5) Uani 0.16 1 d PD A 2
C35B C 0.554(5) -0.124(2) -0.027(4) 0.0486(12) Uani 0.16 1 d PD A 2
H35C H 0.6055 -0.1361 0.0358 0.058 Uiso 0.16 1 calc PR A 2
H35D H 0.6554 -0.1492 -0.0835 0.058 Uiso 0.16 1 calc PR A 2
C36B C 0.325(3) -0.199(2) -0.069(2) 0.0463(6) Uani 0.16 1 d PGD A 2
C37B C 0.217(4) -0.279(2) -0.027(2) 0.0576(9) Uani 0.16 1 d PGD A 2
H37B H 0.2863 -0.2866 0.0316 0.069 Uiso 0.16 1 calc PR A 2
C38B C 0.008(3) -0.3476(19) -0.070(2) 0.0629(10) Uani 0.16 1 d PGD A 2
H38B H -0.0652 -0.4022 -0.0416 0.075 Uiso 0.16 1 calc PR A 2
C39B C -0.093(3) -0.336(2) -0.1559(18) 0.0635(10) Uani 0.16 1 d PGD A 2
H39B H -0.2356 -0.3834 -0.1857 0.076 Uiso 0.16 1 calc PR A 2
C40B C 0.015(4) -0.257(2) -0.1980(14) 0.0712(10) Uani 0.16 1 d PGD A 2
H40B H -0.0545 -0.2489 -0.2565 0.085 Uiso 0.16 1 calc PR A 2
C41B C 0.223(4) -0.188(2) -0.155(2) 0.0626(10) Uani 0.16 1 d PGD A 2
H41B H 0.2970 -0.1333 -0.1833 0.075 Uiso 0.16 1 calc PR A 2

loop_
_atom_site_aniso_label
_atom_site_aniso_U_11
_atom_site_aniso_U_22
_atom_site_aniso_U_33
_atom_site_aniso_U_23
_atom_site_aniso_U_13
_atom_site_aniso_U_12
O1 0.0430(7) 0.0430(8) 0.0444(8) 0.0246(7) 0.0045(6) 0.0139(6)
O2 0.0296(6) 0.0431(7) 0.0398(7) 0.0223(6) 0.0084(5) 0.0163(5)
O3 0.0337(6) 0.0386(7) 0.0406(7) 0.0226(6) 0.0052(5) 0.0140(5)
N1 0.0307(7) 0.0394(8) 0.0346(8) 0.0177(7) 0.0016(6) 0.0069(6)
N3A 0.0441(9) 0.0407(9) 0.0453(10) 0.0192(8) 0.0184(8) 0.0091(7)
N4A 0.0479(10) 0.0469(10) 0.0519(11) 0.0249(9) 0.0183(9) 0.0094(8)
N5A 0.084(3) 0.0481(12) 0.074(3) 0.0318(13) 0.0367(18) 0.0122(11)
N3B 0.0441(9) 0.0407(9) 0.0453(10) 0.0192(8) 0.0184(8) 0.0091(7)
N4B 0.0479(10) 0.0469(10) 0.0519(11) 0.0249(9) 0.0183(9) 0.0094(8)
N5B 0.084(3) 0.0481(12) 0.074(3) 0.0318(13) 0.0367(18) 0.0122(11)
N2 0.0498(10) 0.0620(11) 0.0363(9) 0.0283(9) 0.0065(8) 0.0185(9)
C1 0.0277(8) 0.0334(9) 0.0364(10) 0.0178(8) 0.0062(7) 0.0089(7)
C2 0.0278(8) 0.0370(9) 0.0401(11) 0.0189(8) 0.0073(8) 0.0090(7)
C3 0.0286(8) 0.0336(9) 0.0375(10) 0.0175(8) 0.0043(7) 0.0100(7)
C4 0.0250(7) 0.0321(8) 0.0373(10) 0.0167(8) 0.0049(7) 0.0103(6)
C5 0.0270(8) 0.0335(8) 0.0342(9) 0.0170(8) 0.0036(7) 0.0100(7)
C6 0.0323(9) 0.0363(9) 0.0415(11) 0.0153(8) 0.0064(8) 0.0108(7)
C7 0.0397(10) 0.0457(11) 0.0454(12) 0.0135(10) 0.0118(9) 0.0115(9)
C8 0.0298(8) 0.0356(9) 0.0379(10) 0.0162(8) 0.0048(7) 0.0079(7)
C9 0.0296(9) 0.0394(9) 0.0386(10) 0.0168(8) 0.0077(8) 0.0065(7)
C10 0.0322(9) 0.0450(11) 0.0380(10) 0.0223(9) 0.0087(8) 0.0117(7)
C11 0.0580(13) 0.0736(16) 0.0337(11) 0.0209(11) 0.0080(10) 0.0133(12)
C12 0.0711(16) 0.0841(18) 0.0526(15) 0.0466(14) 0.0111(12) 0.0317(14)
O6A 0.0838(17) 0.0422(10) 0.0704(15) -0.0016(12) 0.0015(13) -0.0055(11)
N6A 0.0272(7) 0.0340(10) 0.0449(9) 0.0169(8) 0.0027(7) 0.0089(7)
C13A 0.0309(9) 0.0343(11) 0.0377(10) 0.0154(9) 0.0089(8) 0.0072(8)
C14A 0.0425(14) 0.0385(10) 0.0473(14) 0.0160(10) 0.0027(10) 0.0111(9)
C15A 0.061(2) 0.0377(12) 0.0522(18) 0.0178(11) 0.0072(14) 0.0176(12)
C16A 0.0599(19) 0.0335(12) 0.0442(13) 0.0115(11) 0.0105(13) 0.0075(11)
C17A 0.0433(13) 0.0454(14) 0.0332(11) 0.0117(11) 0.0087(10) 0.0046(11)
C18A 0.0370(11) 0.0436(14) 0.0369(11) 0.0180(11) 0.0096(9) 0.0118(10)
C19A 0.0567(15) 0.0464(11) 0.0433(13) 0.0070(14) 0.0046(12) -0.0018(13)
C20A 0.0557(16) 0.083(3) 0.0529(19) 0.026(2) -0.0059(14) 0.014(2)
O6B 0.0838(17) 0.0422(10) 0.0704(15) -0.0016(12) 0.0015(13) -0.0055(11)
N6B 0.0272(7) 0.0340(10) 0.0449(9) 0.0169(8) 0.0027(7) 0.0089(7)
C13B 0.0309(9) 0.0343(11) 0.0377(10) 0.0154(9) 0.0089(8) 0.0072(8)
C14B 0.0425(14) 0.0385(10) 0.0473(14) 0.0160(10) 0.0027(10) 0.0111(9)
C15B 0.061(2) 0.0377(12) 0.0522(18) 0.0178(11) 0.0072(14) 0.0176(12)
C16B 0.0599(19) 0.0335(12) 0.0442(13) 0.0115(11) 0.0105(13) 0.0075(11)
C17B 0.0433(13) 0.0454(14) 0.0332(11) 0.0117(11) 0.0087(10) 0.0046(11)
C18B 0.0370(11) 0.0436(14) 0.0369(11) 0.0180(11) 0.0096(9) 0.0118(10)
C19B 0.0567(15) 0.0464(11) 0.0433(13) 0.0070(14) 0.0046(12) -0.0018(13)
C20B 0.0557(16) 0.083(3) 0.0529(19) 0.026(2) -0.0059(14) 0.014(2)
O5A 0.0333(6) 0.0452(12) 0.0318(7) 0.0170(7) 0.0069(5) 0.0075(6)
C21A 0.0494(13) 0.054(2) 0.0325(12) 0.0169(14) 0.0065(10) 0.0025(13)
C22A 0.0466(12) 0.0456(15) 0.0267(12) 0.0160(13) 0.0045(9) 0.0083(13)
C23A 0.0548(17) 0.0459(16) 0.0428(12) 0.0188(15) 0.0057(13) 0.0170(12)
C24A 0.0485(18) 0.0672(19) 0.0454(16) 0.0231(13) 0.0113(15) 0.0246(13)
C25A 0.0482(14) 0.066(2) 0.0456(14) 0.0304(18) 0.0096(11) 0.0087(14)
C26A 0.0593(15) 0.0463(17) 0.0505(14) 0.0235(18) 0.0089(12) 0.0076(15)
C27A 0.0548(16) 0.0473(17) 0.037(3) 0.0112(17) 0.0126(18) 0.0133(16)
O5B 0.0333(6) 0.0452(12) 0.0318(7) 0.0170(7) 0.0069(5) 0.0075(6)
C21B 0.0494(13) 0.054(2) 0.0325(12) 0.0169(14) 0.0065(10) 0.0025(13)
C22B 0.0466(12) 0.0456(15) 0.0267(12) 0.0160(13) 0.0045(9) 0.0083(13)
C23B 0.0548(17) 0.0459(16) 0.0428(12) 0.0188(15) 0.0057(13) 0.0170(12)
C24B 0.0485(18) 0.0672(19) 0.0454(16) 0.0231(13) 0.0113(15) 0.0246(13)
C25B 0.0482(14) 0.066(2) 0.0456(14) 0.0304(18) 0.0096(11) 0.0087(14)
C26B 0.0593(15) 0.0463(17) 0.0505(14) 0.0235(18) 0.0089(12) 0.0076(15)
C27B 0.0548(16) 0.0473(17) 0.037(3) 0.0112(17) 0.0126(18) 0.0133(16)
C28 0.0531(12) 0.0458(11) 0.0406(11) 0.0247(9) 0.0072(9) 0.0189(9)
C29 0.0425(10) 0.0435(11) 0.0407(11) 0.0259(9) 0.0055(8) 0.0154(8)
C30 0.0449(11) 0.0554(13) 0.0542(13) 0.0340(11) 0.0134(10) 0.0152(9)
C31 0.0524(13) 0.0541(13) 0.0621(16) 0.0345(12) 0.0018(11) 0.0026(10)
C32 0.0700(15) 0.0389(11) 0.0593(15) 0.0260(11) -0.0023(12) 0.0125(10)
C33 0.0577(13) 0.0514(13) 0.0634(15) 0.0290(12) 0.0125(12) 0.0283(11)
C34 0.0384(10) 0.0471(11) 0.0617(14) 0.0325(11) 0.0078(10) 0.0143(9)
O4A 0.0372(7) 0.0345(7) 0.0490(10) 0.0154(7) 0.0048(7) 0.0077(6)
C35A 0.0506(15) 0.0354(11) 0.060(3) 0.0194(13) 0.0070(17) 0.0098(10)
C36A 0.0537(12) 0.0337(11) 0.0463(14) 0.0102(10) 0.0110(11) 0.0102(9)
C37A 0.063(2) 0.0530(18) 0.0587(18) 0.0292(14) -0.0005(15) 0.0018(15)
C38A 0.0594(18) 0.060(2) 0.069(3) 0.0347(15) 0.0013(18) -0.0049(14)
C39A 0.0651(17) 0.0495(16) 0.055(2) 0.0050(18) -0.0057(17) -0.0002(13)
C40A 0.086(3) 0.078(2) 0.0322(18) 0.0093(18) 0.0048(16) 0.0077(19)
C41A 0.071(2) 0.0633(18) 0.040(2) 0.0142(16) 0.0137(15) 0.0005(16)
O4B 0.0372(7) 0.0345(7) 0.0490(10) 0.0154(7) 0.0048(7) 0.0077(6)
C35B 0.0506(15) 0.0354(11) 0.060(3) 0.0194(13) 0.0070(17) 0.0098(10)
C36B 0.0537(12) 0.0337(11) 0.0463(14) 0.0102(10) 0.0110(11) 0.0102(9)
C37B 0.063(2) 0.0530(18) 0.0587(18) 0.0292(14) -0.0005(15) 0.0018(15)
C38B 0.0594(18) 0.060(2) 0.069(3) 0.0347(15) 0.0013(18) -0.0049(14)
C39B 0.0651(17) 0.0495(16) 0.055(2) 0.0050(18) -0.0057(17) -0.0002(13)
C40B 0.086(3) 0.078(2) 0.0322(18) 0.0093(18) 0.0048(16) 0.0077(19)
C41B 0.071(2) 0.0633(18) 0.040(2) 0.0142(16) 0.0137(15) 0.0005(16)

loop_
_atom_type_symbol
_atom_type_description
_atom_type_scat_dispersion_real
_atom_type_scat_dispersion_imag
_atom_type_scat_source
C C 0.0181 0.0091 'International Tables Vol C Tables 4.2.6.8 and 6.1.1.4'
H H 0.0000 0.0000 'International Tables Vol C Tables 4.2.6.8 and 6.1.1.4'
N N 0.0311 0.0180 'International Tables Vol C Tables 4.2.6.8 and 6.1.1.4'
O O 0.0492 0.0322 'International Tables Vol C Tables 4.2.6.8 and 6.1.1.4'

loop_
_geom_angle_atom_site_label_1
_geom_angle_atom_site_label_2
_geom_angle_atom_site_label_3
_geom_angle
_geom_angle_publ_flag
C4 O2 H2 109.5 ?
C28 O3 C5 120.32(15) y
C10 N1 C1 130.89(17) y
C10 N1 H1 114.6 ?
C1 N1 H1 114.6 ?
N4A N3A C2 115.8(3) y
N5A N4A N3A 171.2(6) y
N4B N3B C2 116.0(15) y
N5B N4B N3B 171.2(13) y
C10 N2 C11 123.82(19) y
C10 N2 C12 119.0(2) y
C11 N2 C12 116.9(2) y
N1 C1 C2 115.61(15) y
N1 C1 C6 104.66(15) y
C2 C1 C6 111.58(14) y
N1 C1 C5 114.28(14) y
C2 C1 C5 99.50(14) y
C6 C1 C5 111.45(15) y
N3B C2 C3 116.1(5) y
N3A C2 C3 115.80(17) y
N3B C2 C1 112.9(11) y
N3A C2 C1 112.8(3) y
C3 C2 C1 108.23(14) y
N3B C2 H2A 106.0 ?
N3A C2 H2A 106.5 ?
C3 C2 H2A 106.5 ?
C1 C2 H2A 106.5 ?
N6B C3 C2 109.7(8) y
N6A C3 C2 111.7(2) y
N6B C3 C4 114.4(10) y
N6A C3 C4 117.2(2) y
C2 C3 C4 105.83(14) y
N6B C3 H3 112.1 ?
N6A C3 H3 107.2 ?
C2 C3 H3 107.2 ?
C4 C3 H3 107.2 ?
O2 C4 C8 105.84(14) y
O2 C4 C5 110.90(14) y
C8 C4 C5 115.35(15) y
O2 C4 C3 110.40(14) y
C8 C4 C3 110.23(15) y
C5 C4 C3 104.17(14) y
O3 C5 C9 114.61(15) y
O3 C5 C4 105.85(14) y
C9 C5 C4 114.34(14) y
O3 C5 C1 102.06(13) y
C9 C5 C1 114.43(15) y
C4 C5 C1 104.21(13) y
O4B C6 C7 110.2(16) y
O4A C6 C7 109.3(3) y
O4B C6 C1 105.7(11) y
O4A C6 C1 104.6(2) y
C7 C6 C1 115.13(16) y
O4B C6 H6 107.1 ?
O4A C6 H6 109.2 ?
C7 C6 H6 109.2 ?
C1 C6 H6 109.2 ?
C6 C7 H7A 109.5 ?
C6 C7 H7B 109.5 ?
H7A C7 H7B 109.5 ?
C6 C7 H7C 109.5 ?
H7A C7 H7C 109.5 ?
H7B C7 H7C 109.5 ?
O5B C8 C4 110.6(9) y
O5A C8 C4 110.2(2) y
O5B C8 H8A 111.2 ?
O5A C8 H8A 109.6 ?
C4 C8 H8A 109.6 ?
O5B C8 H8B 107.6 ?
O5A C8 H8B 109.6 ?
C4 C8 H8B 109.6 ?
H8A C8 H8B 108.1 ?
C5 C9 H9A 109.5 ?
C5 C9 H9B 109.5 ?
H9A C9 H9B 109.5 ?
C5 C9 H9C 109.5 ?
H9A C9 H9C 109.5 ?
H9B C9 H9C 109.5 ?
O1 C10 N1 122.86(19) y
O1 C10 N2 121.05(18) y
N1 C10 N2 116.08(19) y
N2 C11 H11A 109.5 ?
N2 C11 H11B 109.5 ?
H11A C11 H11B 109.5 ?
N2 C11 H11C 109.5 ?
H11A C11 H11C 109.5 ?
H11B C11 H11C 109.5 ?
N2 C12 H12A 109.5 ?
N2 C12 H12B 109.5 ?
H12A C12 H12B 109.5 ?
N2 C12 H12C 109.5 ?
H12A C12 H12C 109.5 ?
H12B C12 H12C 109.5 ?
C13A N6A C3 123.1(3) y
C13A N6A H6A 118.5 ?
C3 N6A H6A 118.5 ?
N6A C13A C18A 119.8(2) y
N6A C13A C14A 122.4(2) y
C18A C13A C14A 117.8(2) y
C15A C14A C13A 120.2(2) y
C15A C14A H14A 119.9 ?
C13A C14A H14A 119.9 ?
C16A C15A C14A 121.3(2) y
C16A C15A H15A 119.4 ?
C14A C15A H15A 119.4 ?
C15A C16A C17A 119.3(2) y
C15A C16A H16A 120.4 ?
C17A C16A H16A 120.4 ?
C18A C17A C16A 119.9(2) y
C18A C17A C19A 122.7(2) y
C16A C17A C19A 117.4(2) y
C17A C18A C13A 121.4(2) y
C17A C18A H18A 119.3 ?
C13A C18A H18A 119.3 ?
O6A C19A C20A 122.2(3) y
O6A C19A C17A 121.4(3) y
C20A C19A C17A 116.3(3) y
C13B N6B C3 122.6(11) y
C13B N6B H6B 118.7 ?
C3 N6B H6B 118.7 ?
N6B C13B C14B 122.9(5) y
N6B C13B C18B 117.1(5) y
C14B C13B C18B 120.0 y
C13B C14B C15B 120.0 y
C13B C14B H14B 120.0 ?
C15B C14B H14B 120.0 ?
C14B C15B C16B 120.0 y
C14B C15B H15B 120.0 ?
C16B C15B H15B 120.0 ?
C17B C16B C15B 120.0 y
C17B C16B H16B 120.0 ?
C15B C16B H16B 120.0 ?
C16B C17B C18B 120.0 y
C16B C17B C19B 119.3(5) y
C18B C17B C19B 120.3(5) y
C17B C18B C13B 120.0 y
C17B C18B H18B 120.0 ?
C13B C18B H18B 120.0 ?
O6B C19B C20B 122.9(8) y
O6B C19B C17B 122.4(8) y
C20B C19B C17B 114.7(6) y
C19B C20B H20D 109.5 ?
C19B C20B H20E 109.5 ?
H20D C20B H20E 109.5 ?
C19B C20B H20F 109.5 ?
H20D C20B H20F 109.5 ?
H20E C20B H20F 109.5 ?
C21A O5A C8 110.3(3) y
O5A C21A C22A 110.4(2) y
O5A C21A H21A 109.6 ?
C22A C21A H21A 109.6 ?
O5A C21A H21B 109.6 ?
C22A C21A H21B 109.6 ?
H21A C21A H21B 108.1 ?
C23A C22A C27A 118.9(2) y
C23A C22A C21A 120.8(2) y
C27A C22A C21A 120.2(2) y
C22A C23A C24A 120.5(2) y
C22A C23A H23A 119.8 ?
C24A C23A H23A 119.8 ?
C25A C24A C23A 120.6(2) y
C25A C24A H24A 119.7 ?
C23A C24A H24A 119.7 ?
C24A C25A C26A 119.5(2) y
C24A C25A H25A 120.3 ?
C26A C25A H25A 120.3 ?
C25A C26A C27A 120.0(3) y
C25A C26A H26A 120.0 ?
C27A C26A H26A 120.0 ?
C22A C27A C26A 120.4(3) y
C22A C27A H27A 119.8 ?
C26A C27A H27A 119.8 ?
C21B O5B C8 110.5(15) y
O5B C21B C22B 110.2(7) y
O5B C21B H21C 109.6 ?
C22B C21B H21C 109.6 ?
O5B C21B H21D 109.6 ?
C22B C21B H21D 109.6 ?
H21C C21B H21D 108.1 ?
C23B C22B C27B 118.8(6) y
C23B C22B C21B 121.2(7) y
C27B C22B C21B 120.0(7) y
C22B C23B C24B 120.3(7) y
C22B C23B H23B 119.8 ?
C24B C23B H23B 119.8 ?
C25B C24B C23B 120.3(7) y
C25B C24B H24B 119.9 ?
C23B C24B H24B 119.9 ?
C24B C25B C26B 118.9(8) y
C24B C25B H25B 120.6 ?
C26B C25B H25B 120.6 ?
C25B C26B C27B 119.4(9) y
C25B C26B H26B 120.3 ?
C27B C26B H26B 120.3 ?
C22B C27B C26B 120.0(8) y
C22B C27B H27B 120.0 ?
C26B C27B H27B 120.0 ?
O3 C28 C29 111.68(18) y
O3 C28 H28A 109.3 ?
C29 C28 H28A 109.3 ?
O3 C28 H28B 109.3 ?
C29 C28 H28B 109.3 ?
H28A C28 H28B 107.9 ?
C30 C29 C34 118.20(19) y
C30 C29 C28 121.69(19) y
C34 C29 C28 120.11(19) y
C31 C30 C29 121.3(2) y
C31 C30 H30 119.3 ?
C29 C30 H30 119.3 ?
C30 C31 C32 120.3(2) y
C30 C31 H31 119.9 ?
C32 C31 H31 119.9 ?
C31 C32 C33 119.2(2) y
C31 C32 H32 120.4 ?
C33 C32 H32 120.4 ?
C34 C33 C32 120.3(2) y
C34 C33 H33 119.9 ?
C32 C33 H33 119.9 ?
C33 C34 C29 120.7(2) y
C33 C34 H34 119.7 ?
C29 C34 H34 119.7 ?
C35A O4A C6 114.6(6) y
O4A C35A C36A 106.8(4) y
O4A C35A H35A 110.4 ?
C36A C35A H35A 110.4 ?
O4A C35A H35B 110.4 ?
C36A C35A H35B 110.4 ?
H35A C35A H35B 108.6 ?
C41A C36A C37A 118.6(3) y
C41A C36A C35A 120.5(4) y
C37A C36A C35A 120.8(4) y
C38A C37A C36A 120.6(3) y
C38A C37A H37A 119.7 ?
C36A C37A H37A 119.7 ?
C39A C38A C37A 120.5(3) y
C39A C38A H38A 119.8 ?
C37A C38A H38A 119.8 ?
C38A C39A C40A 119.3(3) y
C38A C39A H39A 120.4 ?
C40A C39A H39A 120.4 ?
C39A C40A C41A 120.6(3) y
C39A C40A H40A 119.7 ?
C41A C40A H40A 119.7 ?
C36A C41A C40A 120.4(3) y
C36A C41A H41A 119.8 ?
C40A C41A H41A 119.8 ?
C35B O4B C6 116(3) y
O4B C35B C36B 108.4(19) y
O4B C35B H35C 110.0 ?
C36B C35B H35C 110.0 ?
O4B C35B H35D 110.0 ?
C36B C35B H35D 110.0 ?
H35C C35B H35D 108.4 ?
C37B C36B C41B 120.0 y
C37B C36B C35B 122.7(17) y
C41B C36B C35B 117.3(17) y
C38B C37B C36B 120.0 y
C38B C37B H37B 120.0 ?
C36B C37B H37B 120.0 ?
C37B C38B C39B 120.0 y
C37B C38B H38B 120.0 ?
C39B C38B H38B 120.0 ?
C40B C39B C38B 120.0 y
C40B C39B H39B 120.0 ?
C38B C39B H39B 120.0 ?
C39B C40B C41B 120.0 y
C39B C40B H40B 120.0 ?
C41B C40B H40B 120.0 ?
C40B C41B C36B 120.0 y
C40B C41B H41B 120.0 ?
C36B C41B H41B 120.0 ?

loop_
_geom_bond_atom_site_label_1
_geom_bond_atom_site_label_2
_geom_bond_distance
_geom_bond_publ_flag
O1 C10 1.237(3) y
O2 C4 1.429(2) y
O2 H2 0.8400 ?
O3 C28 1.433(3) y
O3 C5 1.444(2) y
N1 C10 1.361(3) y
N1 C1 1.466(2) y
N1 H1 0.8800 ?
N3a N4a 1.227(2) y
N3a C2 1.481(3) y
N4a N5a 1.128(3) y
N3b N4b 1.227(3) y
N3b C2 1.479(12) y
N4b N5b 1.128(3) y
N2 C10 1.362(3) y
N2 C11 1.447(3) y
N2 C12 1.452(3) y
C1 C2 1.552(2) y
C1 C6 1.554(3) y
C1 C5 1.586(3) y
C2 C3 1.534(3) y
C2 H2a 1.0000 ?
C3 N6b 1.428(13) y
C3 N6a 1.446(3) y
C3 C4 1.576(2) y
C3 H3 1.0000 ?
C4 C8 1.513(3) y
C4 C5 1.565(2) y
C5 C9 1.512(2) y
C6 O4b 1.43(3) y
C6 O4a 1.447(6) y
C6 C7 1.517(3) y
C6 H6 1.0000 ?
C7 H7a 0.9800 ?
C7 H7b 0.9800 ?
C7 H7c 0.9800 ?
C8 O5b 1.424(16) y
C8 O5a 1.431(4) y
C8 H8a 0.9900 ?
C8 H8b 0.9900 ?
C9 H9a 0.9800 ?
C9 H9b 0.9800 ?
C9 H9c 0.9800 ?
C11 H11a 0.9800 ?
C11 H11b 0.9800 ?
C11 H11c 0.9800 ?
C12 H12a 0.9800 ?
C12 H12b 0.9800 ?
C12 H12c 0.9800 ?
O6a C19a 1.236(4) y
N6a C13a 1.379(2) y
N6a H6a 0.8800 ?
C13a C18a 1.398(3) y
C13a C14a 1.405(3) y
C14a C15a 1.393(3) y
C14a H14a 0.9500 ?
C15a C16a 1.371(3) y
C15a H15a 0.9500 ?
C16a C17a 1.399(3) y
C16a H16a 0.9500 ?
C17a C18a 1.387(3) y
C17a C19a 1.502(4) y
C18a H18a 0.9500 ?
C19a C20a 1.498(5) y
C20a H20a 0.9800 ?
C20a H20b 0.9800 ?
C20a H20c 0.9800 ?
O6b C19b 1.247(6) y
N6b C13b 1.383(4) y
N6b H6b 0.8800 ?
C13b C14b 1.3900 y
C13b C18b 1.3900 y
C14b C15b 1.3900 y
C14b H14b 0.9500 ?
C15b C16b 1.3900 y
C15b H15b 0.9500 ?
C16b C17b 1.3900 y
C16b H16b 0.9500 ?
C17b C18b 1.3900 y
C17b C19b 1.501(5) y
C18b H18b 0.9500 ?
C19b C20b 1.490(7) y
C20b H20d 0.9800 ?
C20b H20e 0.9800 ?
C20b H20f 0.9800 ?
O5a C21a 1.418(4) y
C21a C22a 1.505(3) y
C21a H21a 0.9900 ?
C21a H21b 0.9900 ?
C22a C23a 1.378(4) y
C22a C27a 1.384(4) y
C23a C24a 1.381(4) y
C23a H23a 0.9500 ?
C24a C25a 1.371(4) y
C24a H24a 0.9500 ?
C25a C26a 1.380(4) y
C25a H25a 0.9500 ?
C26a C27a 1.386(4) y
C26a H26a 0.9500 ?
C27a H27a 0.9500 ?
O5b C21b 1.419(6) y
C21b C22b 1.505(5) y
C21b H21c 0.9900 ?
C21b H21d 0.9900 ?
C22b C23b 1.378(5) y
C22b C27b 1.384(6) y
C23b C24b 1.382(6) y
C23b H23b 0.9500 ?
C24b C25b 1.372(6) y
C24b H24b 0.9500 ?
C25b C26b 1.381(6) y
C25b H25b 0.9500 ?
C26b C27b 1.388(6) y
C26b H26b 0.9500 ?
C27b H27b 0.9500 ?
C28 C29 1.510(3) y
C28 H28a 0.9900 ?
C28 H28b 0.9900 ?
C29 C30 1.381(3) y
C29 C34 1.397(3) y
C30 C31 1.375(3) y
C30 H30 0.9500 ?
C31 C32 1.381(4) y
C31 H31 0.9500 ?
C32 C33 1.390(4) y
C32 H32 0.9500 ?
C33 C34 1.376(3) y
C33 H33 0.9500 ?
C34 H34 0.9500 ?
O4a C35a 1.419(5) y
C35a C36a 1.505(4) y
C35a H35a 0.9900 ?
C35a H35b 0.9900 ?
C36a C41a 1.370(5) y
C36a C37a 1.382(4) y
C37a C38a 1.376(5) y
C37a H37a 0.9500 ?
C38a C39a 1.365(5) y
C38a H38a 0.9500 ?
C39a C40a 1.367(6) y
C39a H39a 0.9500 ?
C40a C41a 1.381(5) y
C40a H40a 0.9500 ?
C41a H41a 0.9500 ?
O4b C35b 1.419(17) y
C35b C36b 1.511(15) y
C35b H35c 0.9900 ?
C35b H35d 0.9900 ?
C36b C37b 1.3900 y
C36b C41b 1.3900 y
C37b C38b 1.3900 y
C37b H37b 0.9500 ?
C38b C39b 1.3900 y
C38b H38b 0.9500 ?
C39b C40b 1.3900 y
C39b H39b 0.9500 ?
C40b C41b 1.3900 y
C40b H40b 0.9500 ?
C41b H41b 0.9500 ?

loop_
_geom_hbond_atom_site_label_D
_geom_hbond_atom_site_label_H
_geom_hbond_atom_site_label_A
_geom_hbond_distance_DH
_geom_hbond_distance_HA
_geom_hbond_distance_DA
_geom_hbond_angle_DHA
_geom_hbond_site_symmetry_A
_geom_hbond_publ_flag
O2 H2 O1 0.84 1.84 2.664(2) 164.7 . y
N1 H1 O4A 0.88 2.08 2.539(6) 111.7 . y
N1 H1 O4B 0.88 2.12 2.57(3) 111 . y
N6A H6A O2 0.88 2.4 2.988(4) 124.8 1_655 y
N6B H6B O2 0.88 2.46 2.970(19) 117.5 1_655 y

loop_
_geom_torsion_atom_site_label_1
_geom_torsion_atom_site_label_2
_geom_torsion_atom_site_label_3
_geom_torsion_atom_site_label_4
_geom_torsion
_geom_torsion_publ_flag
C10 N1 C1 C2 -18.4(3) y
C10 N1 C1 C6 -141.60(19) y
C10 N1 C1 C5 96.2(2) y
N4B N3B C2 N3A 57(100) y
N4B N3B C2 C3 6(3) y
N4B N3B C2 C1 132(2) y
N4A N3A C2 N3B -124(100) y
N4A N3A C2 C3 4.9(7) y
N4A N3A C2 C1 130.4(5) y
N1 C1 C2 N3B -43.0(11) y
C6 C1 C2 N3B 76.4(11) y
C5 C1 C2 N3B -165.9(11) y
N1 C1 C2 N3A -42.6(3) y
C6 C1 C2 N3A 76.8(3) y
C5 C1 C2 N3A -165.4(2) y
N1 C1 C2 C3 86.90(19) y
C6 C1 C2 C3 -153.66(15) y
C5 C1 C2 C3 -35.95(17) y
N3B C2 C3 N6B -91.7(19) y
N3A C2 C3 N6B -92.1(11) y
C1 C2 C3 N6B 140.1(11) y
N3B C2 C3 N6A -86.9(16) y
N3A C2 C3 N6A -87.3(4) y
C1 C2 C3 N6A 144.9(2) y
N3B C2 C3 C4 144.5(15) y
N3A C2 C3 C4 144.1(3) y
C1 C2 C3 C4 16.28(19) y
N6B C3 C4 O2 131.0(8) y
N6A C3 C4 O2 126.6(2) y
C2 C3 C4 O2 -108.19(16) y
N6B C3 C4 C8 14.4(8) y
N6A C3 C4 C8 10.0(3) y
C2 C3 C4 C8 135.22(16) y
N6B C3 C4 C5 -109.9(8) y
N6A C3 C4 C5 -114.3(2) y
C2 C3 C4 C5 10.92(18) y
C28 O3 C5 C9 -32.0(2) y
C28 O3 C5 C4 94.96(18) y
C28 O3 C5 C1 -156.29(16) y
O2 C4 C5 O3 -167.45(14) y
C8 C4 C5 O3 -47.16(18) y
C3 C4 C5 O3 73.78(16) y
O2 C4 C5 C9 -40.3(2) y
C8 C4 C5 C9 79.97(19) y
C3 C4 C5 C9 -159.09(16) y
O2 C4 C5 C1 85.34(16) y
C8 C4 C5 C1 -154.38(14) y
C3 C4 C5 C1 -33.43(16) y
N1 C1 C5 O3 168.36(15) y
C2 C1 C5 O3 -67.84(15) y
C6 C1 C5 O3 49.96(17) y
N1 C1 C5 C9 44.0(2) y
C2 C1 C5 C9 167.76(14) y
C6 C1 C5 C9 -74.43(18) y
N1 C1 C5 C4 -81.63(17) y
C2 C1 C5 C4 42.17(15) y
C6 C1 C5 C4 159.97(14) y
N1 C1 C6 O4B -48(2) y
C2 C1 C6 O4B -174(2) y
C5 C1 C6 O4B 76(2) y
N1 C1 C6 O4A -45.9(5) y
C2 C1 C6 O4A -171.6(5) y
C5 C1 C6 O4A 78.1(5) y
N1 C1 C6 C7 74.0(2) y
C2 C1 C6 C7 -51.7(2) y
C5 C1 C6 C7 -161.94(17) y
O2 C4 C8 O5B 55(3) y
C5 C4 C8 O5B -68(3) y
C3 C4 C8 O5B 174(3) y
O2 C4 C8 O5A 57.2(6) y
C5 C4 C8 O5A -65.9(6) y
C3 C4 C8 O5A 176.5(6) y
C1 N1 C10 O1 -29.3(3) y
C1 N1 C10 N2 152.14(19) y
C11 N2 C10 O1 177.1(2) y
C12 N2 C10 O1 -9.9(3) y
C11 N2 C10 N1 -4.3(3) y
C12 N2 C10 N1 168.7(2) y
N6B C3 N6A C13A -151(12) y
C2 C3 N6A C13A 142.0(3) y
C4 C3 N6A C13A -95.7(3) y
C3 N6A C13A C18A -174.6(4) y
C3 N6A C13A C14A 6.3(5) y
N6A C13A C14A C15A -177.7(3) y
C18A C13A C14A C15A 3.2(4) y
C13A C14A C15A C16A -2.0(4) y
C14A C15A C16A C17A -0.4(4) y
C15A C16A C17A C18A 1.6(4) y
C15A C16A C17A C19A -178.6(4) y
C16A C17A C18A C13A -0.3(4) y
C19A C17A C18A C13A 179.8(4) y
N6A C13A C18A C17A 178.8(3) y
C14A C13A C18A C17A -2.0(3) y
C18A C17A C19A O6A 168.5(3) y
C16A C17A C19A O6A -11.3(5) y
C18A C17A C19A C20A -14.3(5) y
C16A C17A C19A C20A 165.8(3) y
N6A C3 N6B C13B 26(11) y
C2 C3 N6B C13B 140.8(10) y
C4 C3 N6B C13B -100.5(13) y
C3 N6B C13B C14B 9.1(17) y
C3 N6B C13B C18B -169.7(17) y
N6B C13B C14B C15B -178.8(8) y
C18B C13B C14B C15B 0.0 y
C13B C14B C15B C16B 0.0 y
C14B C15B C16B C17B 0.0 y
C15B C16B C17B C18B 0.0 y
C15B C16B C17B C19B -173.3(19) y
C16B C17B C18B C13B 0.0 y
C19B C17B C18B C13B 173.2(19) y
N6B C13B C18B C17B 178.8(7) y
C14B C13B C18B C17B 0.0 y
C16B C17B C19B O6B -17(3) y
C18B C17B C19B O6B 170.2(18) y
C16B C17B C19B C20B 164.3(19) y
C18B C17B C19B C20B -9(2) y
O5B C8 O5A C21A -76(29) y
C4 C8 O5A C21A -176.8(6) y
C8 O5A C21A C22A -173.8(6) y
O5A C21A C22A C23A -120.6(7) y
O5A C21A C22A C27A 62.5(9) y
C27A C22A C23A C24A -1.0(9) y
C21A C22A C23A C24A -178.0(5) y
C22A C23A C24A C25A -0.4(10) y
C23A C24A C25A C26A -0.4(12) y
C24A C25A C26A C27A 2.6(13) y
C23A C22A C27A C26A 3.2(10) y
C21A C22A C27A C26A -179.8(6) y
C25A C26A C27A C22A -4.0(11) y
O5A C8 O5B C21B 87(30) y
C4 C8 O5B C21B 167(3) y
C8 O5B C21B C22B -175(3) y
O5B C21B C22B C23B -110(4) y
O5B C21B C22B C27B 73(5) y
C27B C22B C23B C24B 8(6) y
C21B C22B C23B C24B -169(3) y
C22B C23B C24B C25B -9(6) y
C23B C24B C25B C26B 13(7) y
C24B C25B C26B C27B -16(7) y
C23B C22B C27B C26B -11(6) y
C21B C22B C27B C26B 166(4) y
C25B C26B C27B C22B 15(7) y
C5 O3 C28 C29 103.25(19) y
O3 C28 C29 C30 -124.2(2) y
O3 C28 C29 C34 56.0(3) y
C34 C29 C30 C31 -0.9(3) y
C28 C29 C30 C31 179.2(2) y
C29 C30 C31 C32 -1.0(4) y
C30 C31 C32 C33 2.2(4) y
C31 C32 C33 C34 -1.5(4) y
C32 C33 C34 C29 -0.3(4) y
C30 C29 C34 C33 1.5(3) y
C28 C29 C34 C33 -178.6(2) y
O4B C6 O4A C35A -29(32) y
C7 C6 O4A C35A 86.7(8) y
C1 C6 O4A C35A -149.6(6) y
C6 O4A C35A C36A -174.0(5) y
O4A C35A C36A C41A 55.0(8) y
O4A C35A C36A C37A -124.8(6) y
C41A C36A C37A C38A -1.8(6) y
C35A C36A C37A C38A 178.0(5) y
C36A C37A C38A C39A 1.2(6) y
C37A C38A C39A C40A 0.3(6) y
C38A C39A C40A C41A -1.2(6) y
C37A C36A C41A C40A 0.9(6) y
C35A C36A C41A C40A -178.8(5) y
C39A C40A C41A C36A 0.5(6) y
O4A C6 O4B C35B 140(35) y
C7 C6 O4B C35B 74(5) y
C1 C6 O4B C35B -161(4) y
C6 O4B C35B C36B 177(3) y
O4B C35B C36B C37B -125(3) y
O4B C35B C36B C41B 57(5) y
C41B C36B C37B C38B 0.0 y
C35B C36B C37B C38B -178(3) y
C36B C37B C38B C39B 0.0 y
C37B C38B C39B C40B 0.0 y
C38B C39B C40B C41B 0.0 y
C39B C40B C41B C36B 0.0 y
C37B C36B C41B C40B 0.0 y
C35B C36B C41B C40B 179(3) y
